data_1561504
loop_
_publ_author_name
'Luberda-Durna\'s, K.'
'Guill\'en, A. Gonz\'alez'
'\/Lasocha, W.'

_publ_section_title
;
 Synthesis optimisation and characterisation of the organic-inorganic
 layered materials ZnS(m-xylylenediamine)1/2 and ZnS(p-xylylenediamine)1/2
;
_journal_name_full 'Journal of Solid State Chemistry'
_journal_page_first 162
_journal_page_last 169
_journal_paper_doi 10.1016/j.jssc.2016.03.022
_journal_volume 238
_journal_year 2016
_chemical_formula_moiety 'Zn S, C4 H6 N1'
_chemical_formula_sum 'C4 H6 N S Zn'
_chemical_formula_weight 165.5
_chemical_name_common 'm-xylylenediamine zinc sulphide'
_chemical_name_systematic
; 
m-xylylenediamine zinc sulphide
;
_space_group_IT_number 36
_space_group_name_Hall 'C 2c -2c'
_space_group_name_H-M_alt 'C c m 21'
_symmetry_cell_setting orthorhombic
_symmetry_Int_Tables_number 36
_symmetry_space_group_name_Hall 'C 2c -2c'
_symmetry_space_group_name_H-M 'C c m 21'
_cell_angle_alpha 90
_cell_angle_beta 90
_cell_angle_gamma 90
_cell_formula_units_Z 8
_cell_length_a 6.6087(13)
_cell_length_b 24.776(7)
_cell_length_c 6.2193(12)
_cell_measurement_temperature 293
_cell_volume 1018.3(4)
_diffrn_ambient_temperature 293
_diffrn_measurement_device_type diffractometer
_diffrn_radiation_type 'Cu K\a'
_diffrn_radiation_wavelength 1.5418
_exptl_absorpt_coefficient_mu 9.267
_exptl_crystal_density_diffrn 2.1588
_exptl_crystal_F_000 664
_pd_char_colour 'light yellow'
_pd_instr_location ' ?'
_pd_meas_2theta_range_inc 0.01
_pd_meas_2theta_range_max 85.000
_pd_meas_2theta_range_min 5.010
_pd_meas_number_of_points 8000
_pd_proc_2theta_range_inc 0.01
_pd_proc_2theta_range_max 85
_pd_proc_2theta_range_min 5.01
_pd_proc_ls_background_function '15 Legendre polynoms'
_pd_proc_ls_pref_orient_corr 'March & Dollase'
_pd_proc_ls_profile_function Pseudo-Voigt
_pd_proc_ls_prof_R_factor 0.0574
_pd_proc_ls_prof_wR_expected 0.0117
_pd_proc_ls_prof_wR_factor 0.0728
_refine_ls_goodness_of_fit_all 6.22
_refine_ls_hydrogen_treatment constr
_refine_ls_number_constraints 0
_refine_ls_number_parameters 50
_refine_ls_number_restraints 20
_refine_ls_R_factor_all 5.28
_refine_ls_shift/su_max 0.0497
_refine_ls_shift/su_mean 0.0044
_refine_ls_weighting_scheme sigma
_cod_data_source_file JSSC-2016-238-162.cif
_cod_data_source_block ZNSMXDA
_cod_original_formula_sum 'C4 H6 N1 S1 Zn1'
_cod_database_code 1561504

loop_
_symmetry_equiv_pos_site_id
_symmetry_equiv_pos_as_xyz
1 x,y,z
2 -x,-y,z+1/2
3 x,-y,z
4 -x,y,z+1/2
5 x+1/2,y+1/2,z
6 -x+1/2,-y+1/2,z+1/2
7 x+1/2,-y+1/2,z
8 -x+1/2,y+1/2,z+1/2

loop_
_atom_site_label
_atom_site_type_symbol
_atom_site_fract_x
_atom_site_fract_y
_atom_site_fract_z
_atom_site_adp_type
_atom_site_U_iso_or_equiv
_atom_site_symmetry_multiplicity
_atom_site_occupancy
_atom_site_calc_flag
_atom_site_refinement_flags
_atom_site_disorder_assembly
_atom_site_disorder_group
Zn1 Zn 0.3575(9) 0.2795(5) 0.2 Uiso 0.052(6) 8 1 d . . .
S1 S 0.182(3) 0.2089(10) 0.070(3) Uiso 0.032(10) 8 1 d . . .
C1 C 0.3013(5) 0.5 0.1355(8) Uiso 0.084(15) 4 1 d . . .
N1 N 0.1996(3) 0.35374(4) 0.0342(3) Uiso 0.084(15) 8 1 d . . .
C2 C 0.2704(5) 0.45127(13) 0.0283(5) Uiso 0.084(15) 8 1 d . . .
C3 C 0.3047(3) 0.39689(3) 0.1480(3) Uiso 0.084(15) 8 1 d . . .
C4 C 0.2092(12) 0.45128(13) -0.1859(11) Uiso 0.084(15) 8 1 d . . .
C5 C 0.1787(17) 0.5 -0.2931(11) Uiso 0.084(15) 4 1 d . . .
H1c1 H 0.343868 0.5 0.28306 Uiso 0.1005 4 1 d . . .
H1n1 H 0.23229 0.354605 -0.101219 Uiso 0.1005 8 1 d . . .
H2n1 H 0.071939 0.354212 0.068477 Uiso 0.1005 8 1 d . . .
H1c3 H 0.446851 0.389037 0.152955 Uiso 0.1005 8 1 d . . .
H2c3 H 0.252887 0.399597 0.291782 Uiso 0.1005 8 1 d . . .
H1c4 H 0.188092 0.417725 -0.259737 Uiso 0.1005 8 1 d . . .
H1c5 H 0.136566 0.5 -0.440851 Uiso 0.1005 4 1 d . . .

loop_
_atom_type_symbol
_atom_type_scat_dispersion_real
_atom_type_scat_dispersion_imag
_atom_type_scat_source
_atom_type_scat_Cromer_Mann_a1
_atom_type_scat_Cromer_Mann_b1
_atom_type_scat_Cromer_Mann_a2
_atom_type_scat_Cromer_Mann_b2
_atom_type_scat_Cromer_Mann_a3
_atom_type_scat_Cromer_Mann_b3
_atom_type_scat_Cromer_Mann_a4
_atom_type_scat_Cromer_Mann_b4
_atom_type_scat_Cromer_Mann_c
C 0.0181 0.0091 'International Tables Vol C tables 4.2.6.8 and 6.1.1.4' 2.31 20.843901 1.02 10.2075 1.5886 0.5687 0.865 51.651199 0.2156
H 0.0000 0.0000 'International Tables Vol C tables 4.2.6.8 and 6.1.1.4' 0.493002 10.5109 0.322912 26.1257 0.140191 3.14236 0.04081 57.799702 0.003038
N 0.0311 0.0180 'International Tables Vol C tables 4.2.6.8 and 6.1.1.4' 12.2126 0.0057 3.1322 9.8933 2.0125 28.997499 1.1663 0.5826 -11.529
S 0.3331 0.5567 'International Tables Vol C tables 4.2.6.8 and 6.1.1.4' 6.9053 1.4679 5.2034 22.215099 1.4379 0.2536 1.5863 56.172001 0.8669
Zn -1.5491 0.6778 'International Tables Vol C tables 4.2.6.8 and 6.1.1.4' 14.0743 3.2655 7.0318 0.2333 5.1652 10.3163 2.41 58.709702 1.3041

loop_
_geom_angle_atom_site_label_1
_geom_angle_atom_site_label_2
_geom_angle_atom_site_label_3
_geom_angle_site_symmetry_1
_geom_angle_site_symmetry_2
_geom_angle_site_symmetry_3
_geom_angle
S1 Zn1 S1 . . 6_555 113.1(8)
S1 Zn1 S1 . . 7_555 116.7(8)
S1 Zn1 N1 . . . 102.8(6)
S1 Zn1 S1 6_555 . 7_555 115.7(7)
S1 Zn1 N1 6_555 . . 106.7(7)
S1 Zn1 N1 7_555 . . 99.3(7)
Zn1 S1 Zn1 . . 6_554 108.5(10)
Zn1 S1 Zn1 . . 7_455 104.9(10)
Zn1 S1 Zn1 6_554 . 7_455 103.1(8)
C2 C1 C2 . . 3_565 120.0(4)
C2 C1 H1c1 . . . 120.0(2)
C2 C1 H1c1 3_565 . . 120.0(2)
Zn1 N1 C3 . . . 98.6(2)
Zn1 N1 H1n1 . . . 109.47(14)
Zn1 N1 H2n1 . . . 109.47(18)
C3 N1 H1n1 . . . 109.47(14)
C3 N1 H2n1 . . . 109.47(15)
H1n1 N1 H2n1 . . . 118.5(2)
C1 C2 C3 . . . 120.0(3)
C1 C2 C4 . . . 120.0(3)
C3 C2 C4 . . . 120.0(3)
N1 C3 C2 . . . 109.49(18)
N1 C3 H1c3 . . . 109.47(12)
N1 C3 H2c3 . . . 109.47(14)
C2 C3 H1c3 . . . 109.47(17)
C2 C3 H2c3 . . . 109.47(15)
H1c3 C3 H2c3 . . . 109.45(18)
C2 C4 C5 . . . 120.0(4)
C2 C4 H1c4 . . . 120.0(4)
C5 C4 H1c4 . . . 120.0(7)
C4 C5 C4 . . 3_565 120.0(6)
C4 C5 H1c5 . . . 120.0(4)
C4 C5 H1c5 3_565 . . 120.0(4)

loop_
_geom_bond_atom_site_label_1
_geom_bond_atom_site_label_2
_geom_bond_site_symmetry_1
_geom_bond_site_symmetry_2
_geom_bond_distance
Zn1 S1 . . 2.25(3)
Zn1 S1 . 6_555 2.333(19)
Zn1 S1 . 7_555 2.31(2)
Zn1 N1 . . 2.352(10)
C1 C2 . . 1.394(4)
C1 C2 . 3_565 1.394(4)
C1 H1c1 . . 0.960(5)
N1 C3 . . 1.458(2)
N1 H1n1 . . 0.8700(19)
N1 H2n1 . . 0.8700(18)
C2 C3 . . 1.556(4)
C2 C4 . . 1.392(8)
C3 H1c3 . . 0.9600(18)
C3 H2c3 . . 0.9600(19)
C4 C5 . . 1.394(6)
C4 H1c4 . . 0.960(4)
C5 H1c5 . . 0.960(8)

loop_
_geom_hbond_atom_site_label_D
_geom_hbond_atom_site_label_H
_geom_hbond_atom_site_label_A
_geom_hbond_site_symmetry_D
_geom_hbond_site_symmetry_H
_geom_hbond_site_symmetry_A
_geom_hbond_distance_DH
_geom_hbond_distance_HA
_geom_hbond_distance_DA
_geom_hbond_angle_DHA
N1 H1n1 C4 . . . 0.8700(19) 2.457(4) 2.778(5) 102.48(17)
C4 H1c4 N1 . . . 0.960(4) 2.4210(17) 2.778(5) 101.6(4)
